data_4121393
loop_
_publ_author_name
'Yongshu Xie'
'Pingchun Wei'
'Xin Li'
'Tao Hong'
'Kai Zhang'
'Hiroyuki Furuta'

_publ_section_title
;
 Macrocycle Contraction and Expansion of a Dihydrosapphyrin Isomer
;
_journal_name_full 'Journal of the American Chemical Society'
_journal_page_first 19119
_journal_page_last 19122
_journal_paper_doi 10.1021/ja4112644
_journal_volume 135
_journal_year 2013
_chemical_formula_sum 'C100 H35 Cl2 F40 N10 O2'
_chemical_formula_weight 2239.28
_chemical_name_systematic
; 
 ? 
;
_space_group_IT_number 2
_symmetry_cell_setting triclinic
_symmetry_space_group_name_Hall '-P 1'
_symmetry_space_group_name_H-M 'P -1'
_atom_sites_solution_hydrogens geom
_atom_sites_solution_primary direct
_atom_sites_solution_secondary difmap
_audit_creation_method SHELXL-97
_cell_angle_alpha 94.615(2)
_cell_angle_beta 101.716(2)
_cell_angle_gamma 96.813(2)
_cell_formula_units_Z 1
_cell_length_a 8.7430(5)
_cell_length_b 15.4709(9)
_cell_length_c 17.2257(10)
_cell_measurement_temperature 296(2)
_cell_volume 2252.2(2)
_computing_structure_refinement 'SHELXL-97 (Sheldrick, 1997)'
_computing_structure_solution 'SHELXS-97 (Sheldrick, 1990)'
_diffrn_ambient_temperature 296(2)
_diffrn_measured_fraction_theta_full 0.992
_diffrn_measured_fraction_theta_max 0.992
_diffrn_radiation_monochromator graphite
_diffrn_radiation_source 'fine-focus sealed tube'
_diffrn_radiation_type MoK\a
_diffrn_radiation_wavelength 0.71073
_diffrn_reflns_av_R_equivalents 0.0355
_diffrn_reflns_av_sigmaI/netI 0.0350
_diffrn_reflns_limit_h_max 10
_diffrn_reflns_limit_h_min -10
_diffrn_reflns_limit_k_max 17
_diffrn_reflns_limit_k_min -18
_diffrn_reflns_limit_l_max 20
_diffrn_reflns_limit_l_min -20
_diffrn_reflns_number 25754
_diffrn_reflns_theta_full 25.02
_diffrn_reflns_theta_max 25.02
_diffrn_reflns_theta_min 1.21
_exptl_absorpt_coefficient_mu 0.215
_exptl_absorpt_correction_T_max 0.9684
_exptl_absorpt_correction_T_min 0.9562
_exptl_absorpt_correction_type multi-scan
_exptl_absorpt_process_details sadabs
_exptl_crystal_density_diffrn 1.651
_exptl_crystal_F_000 1115
_exptl_crystal_size_max 0.21
_exptl_crystal_size_mid 0.17
_exptl_crystal_size_min 0.15
_refine_diff_density_max 0.880
_refine_diff_density_min -0.701
_refine_diff_density_rms 0.067
_refine_ls_extinction_method none
_refine_ls_goodness_of_fit_ref 1.081
_refine_ls_hydrogen_treatment constr
_refine_ls_matrix_type full
_refine_ls_number_parameters 723
_refine_ls_number_reflns 7888
_refine_ls_number_restraints 0
_refine_ls_restrained_S_all 1.081
_refine_ls_R_factor_all 0.0692
_refine_ls_R_factor_gt 0.0575
_refine_ls_shift/su_max 0.001
_refine_ls_shift/su_mean 0.000
_refine_ls_structure_factor_coef Fsqd
_refine_ls_weighting_details 'calc w=1/[\s^2^(Fo^2^)+(0.0755P)^2^+2.9389P] where P=(Fo^2^+2Fc^2^)/3'
_refine_ls_weighting_scheme calc
_refine_ls_wR_factor_gt 0.1564
_refine_ls_wR_factor_ref 0.1653
_reflns_number_gt 6434
_reflns_number_total 7888
_reflns_threshold_expression >2sigma(I)
_cod_data_source_file ja4112644_si_005.cif
_cod_data_source_block p-1
_cod_database_code 4121393

loop_
_symmetry_equiv_pos_as_xyz
'x, y, z'
'-x, -y, -z'

loop_
_atom_site_label
_atom_site_type_symbol
_atom_site_fract_x
_atom_site_fract_y
_atom_site_fract_z
_atom_site_U_iso_or_equiv
_atom_site_adp_type
_atom_site_occupancy
_atom_site_symmetry_multiplicity
_atom_site_calc_flag
_atom_site_refinement_flags
_atom_site_disorder_assembly
_atom_site_disorder_group
Cl1 Cl 0.3124(3) 0.54134(17) 0.1145(2) 0.0902(9) Uani 0.50 1 d P A 1
Cl2 Cl 0.0536(7) 0.4059(4) 0.1144(4) 0.162(2) Uani 0.50 1 d P A 1
F1 F 0.0820(2) 0.66674(14) 0.72828(14) 0.0544(5) Uani 1 1 d . . .
F2 F -0.1687(3) 0.56083(19) 0.63949(17) 0.0764(8) Uani 1 1 d . . .
F3 F -0.1260(3) 0.41550(18) 0.55139(15) 0.0827(9) Uani 1 1 d . . .
F4 F 0.1687(4) 0.37899(17) 0.55113(15) 0.0809(8) Uani 1 1 d . . .
F5 F 0.4206(3) 0.48551(16) 0.63853(14) 0.0627(6) Uani 1 1 d . . .
F6 F 0.6863(3) 0.95777(15) 0.56271(12) 0.0551(6) Uani 1 1 d . . .
F7 F 0.7574(3) 0.99832(15) 0.42428(12) 0.0584(6) Uani 1 1 d . . .
F8 F 0.9646(3) 0.91198(16) 0.36128(12) 0.0632(6) Uani 1 1 d . . .
F9 F 1.1025(3) 0.78651(18) 0.43909(14) 0.0696(7) Uani 1 1 d . . .
F10 F 1.0342(3) 0.74664(14) 0.57766(12) 0.0517(5) Uani 1 1 d . . .
F11 F 1.2567(2) 0.94131(13) 1.26288(11) 0.0472(5) Uani 1 1 d . . .
F12 F 1.4239(3) 0.87299(16) 1.38674(11) 0.0576(6) Uani 1 1 d . . .
F13 F 1.3935(3) 0.69779(16) 1.39112(12) 0.0607(6) Uani 1 1 d . . .
F14 F 1.1951(3) 0.59054(14) 1.27265(13) 0.0613(6) Uani 1 1 d . . .
F15 F 1.0320(2) 0.65690(12) 1.14710(11) 0.0439(5) Uani 1 1 d . . .
F16 F 0.7132(2) 0.61954(12) 1.06946(10) 0.0393(4) Uani 1 1 d . . .
F17 F 0.7486(3) 0.60802(14) 1.22522(12) 0.0628(7) Uani 1 1 d . . .
F18 F 0.7026(3) 0.74349(17) 1.32433(12) 0.0691(7) Uani 1 1 d . . .
F19 F 0.6245(3) 0.89358(15) 1.26417(12) 0.0575(6) Uani 1 1 d . . .
F20 F 0.5871(2) 0.90669(12) 1.10905(11) 0.0399(4) Uani 1 1 d . . .
N1 N 0.5391(3) 0.71865(16) 0.85772(13) 0.0284(5) Uani 1 1 d . . .
H1 H 0.5925 0.7593 0.8391 0.034 Uiso 1 1 calc R . .
N2 N 0.6222(3) 0.74339(18) 0.71112(15) 0.0357(6) Uani 1 1 d . . .
N3 N 0.9215(3) 0.81741(16) 0.79305(13) 0.0290(5) Uani 1 1 d . . .
H3A H 0.8409 0.7852 0.8018 0.035 Uiso 1 1 calc R . .
N4 N 1.0821(3) 0.82564(15) 0.92584(13) 0.0245(5) Uani 1 1 d . . .
N5 N 0.8517(3) 0.95973(15) 0.92641(14) 0.0267(5) Uani 1 1 d . . .
H5 H 0.9327 0.9887 0.9148 0.032 Uiso 1 1 calc R . .
O1 O 0.9620(2) 0.89438(14) 1.14606(12) 0.0322(5) Uani 1 1 d . . .
C1 C 0.5503(3) 0.71127(18) 0.93814(16) 0.0241(6) Uani 1 1 d . . .
C2 C 0.4441(3) 0.63267(19) 0.94104(17) 0.0276(6) Uani 1 1 d . . .
H2 H 0.4288 0.6088 0.9872 0.033 Uiso 1 1 calc R . .
C3 C 0.3719(3) 0.60015(19) 0.86673(17) 0.0292(6) Uani 1 1 d . . .
H3 H 0.2951 0.5513 0.8529 0.035 Uiso 1 1 calc R . .
C4 C 0.4322(3) 0.65304(19) 0.81127(17) 0.0291(6) Uani 1 1 d . . .
C5 C 0.3961(4) 0.6432(2) 0.72938(18) 0.0339(7) Uani 1 1 d . . .
C6 C 0.2595(4) 0.5799(2) 0.68589(17) 0.0334(7) Uani 1 1 d . . .
C7 C 0.1062(4) 0.5958(2) 0.68551(19) 0.0404(8) Uani 1 1 d . . .
C8 C -0.0237(4) 0.5423(3) 0.6402(2) 0.0498(10) Uani 1 1 d . . .
C9 C -0.0017(5) 0.4690(3) 0.5955(2) 0.0544(11) Uani 1 1 d . . .
C10 C 0.1482(5) 0.4504(2) 0.5949(2) 0.0515(10) Uani 1 1 d . . .
C11 C 0.2760(4) 0.5057(2) 0.6397(2) 0.0429(8) Uani 1 1 d . . .
C12 C 0.4836(4) 0.6931(2) 0.68176(18) 0.0380(8) Uani 1 1 d . . .
C13 C 0.4388(5) 0.6942(3) 0.5967(2) 0.0552(11) Uani 1 1 d . . .
H13 H 0.3473 0.6648 0.5630 0.066 Uiso 1 1 calc R . .
C14 C 0.5539(5) 0.7458(3) 0.57522(19) 0.0539(11) Uani 1 1 d . . .
H14 H 0.5566 0.7592 0.5238 0.065 Uiso 1 1 calc R . .
C15 C 0.6722(4) 0.7765(2) 0.64584(17) 0.0382(8) Uani 1 1 d . . .
C16 C 0.8170(4) 0.8249(2) 0.65096(17) 0.0330(7) Uani 1 1 d . . .
C17 C 0.8582(4) 0.8510(2) 0.57490(17) 0.0334(7) Uani 1 1 d . . .
C18 C 0.7893(4) 0.9142(2) 0.53396(18) 0.0381(7) Uani 1 1 d . . .
C19 C 0.8242(4) 0.9356(2) 0.46206(19) 0.0418(8) Uani 1 1 d . . .
C20 C 0.9299(4) 0.8926(2) 0.43110(18) 0.0443(9) Uani 1 1 d . . .
C21 C 1.0004(4) 0.8296(2) 0.4701(2) 0.0444(8) Uani 1 1 d . . .
C22 C 0.9650(4) 0.8090(2) 0.54174(18) 0.0379(7) Uani 1 1 d . . .
C23 C 0.9357(4) 0.8481(2) 0.72140(17) 0.0299(6) Uani 1 1 d . . .
C24 C 1.0830(4) 0.8977(2) 0.73263(19) 0.0384(8) Uani 1 1 d . . .
H24 H 1.1235 0.9260 0.6941 0.046 Uiso 1 1 calc R . .
C25 C 1.1592(4) 0.8974(2) 0.81140(19) 0.0380(8) Uani 1 1 d . . .
H25 H 1.2594 0.9254 0.8359 0.046 Uiso 1 1 calc R . .
C26 C 1.0550(3) 0.84662(19) 0.84638(16) 0.0266(6) Uani 1 1 d . . .
C27 C 1.2107(3) 0.7875(2) 0.95970(18) 0.0293(6) Uani 1 1 d . . .
H27 H 1.2876 0.7705 0.9339 0.035 Uiso 1 1 calc R . .
C28 C 1.2063(3) 0.77892(19) 1.03658(17) 0.0275(6) Uani 1 1 d . . .
H28 H 1.2779 0.7540 1.0726 0.033 Uiso 1 1 calc R . .
C29 C 1.0714(3) 0.81524(18) 1.05245(16) 0.0242(6) Uani 1 1 d . . .
C30 C 1.0454(3) 0.84012(18) 1.13180(16) 0.0249(6) Uani 1 1 d . . .
C31 C 1.1402(3) 0.8009(2) 1.20061(17) 0.0288(6) Uani 1 1 d . . .
C32 C 1.2403(4) 0.8550(2) 1.26383(18) 0.0328(7) Uani 1 1 d . . .
C33 C 1.3269(4) 0.8203(2) 1.32725(17) 0.0390(8) Uani 1 1 d . . .
C34 C 1.3126(4) 0.7310(2) 1.32985(18) 0.0409(8) Uani 1 1 d . . .
C35 C 1.2114(4) 0.6764(2) 1.26892(19) 0.0400(8) Uani 1 1 d . . .
C36 C 1.1295(4) 0.7120(2) 1.20540(17) 0.0329(7) Uani 1 1 d . . .
C37 C 0.9948(3) 0.84272(17) 0.98194(16) 0.0221(6) Uani 1 1 d . . .
C38 C 0.8528(3) 0.88390(17) 0.96250(15) 0.0216(6) Uani 1 1 d . . .
C39 C 0.6998(3) 0.85723(18) 0.96993(16) 0.0239(6) Uani 1 1 d . . .
C40 C 0.6078(3) 0.9205(2) 0.93803(19) 0.0319(7) Uani 1 1 d . . .
H40 H 0.5004 0.9201 0.9355 0.038 Uiso 1 1 calc R . .
C41 C 0.7041(3) 0.9823(2) 0.91166(19) 0.0326(7) Uani 1 1 d . . .
H41 H 0.6738 1.0312 0.8878 0.039 Uiso 1 1 calc R . .
C42 C 0.6348(3) 0.77403(18) 0.99603(16) 0.0229(6) Uani 1 1 d . . .
C43 C 0.6481(3) 0.76374(19) 1.08152(16) 0.0254(6) Uani 1 1 d . . .
C44 C 0.6873(4) 0.68857(19) 1.11490(17) 0.0305(6) Uani 1 1 d . . .
C45 C 0.7060(4) 0.6817(2) 1.19547(19) 0.0412(8) Uani 1 1 d . . .
C46 C 0.6860(4) 0.7506(2) 1.24611(19) 0.0446(9) Uani 1 1 d . . .
C47 C 0.6463(4) 0.8256(2) 1.21590(19) 0.0394(8) Uani 1 1 d . . .
C48 C 0.6280(3) 0.8322(2) 1.13495(18) 0.0300(6) Uani 1 1 d . . .
C49 C 0.2391(15) 0.4466(8) 0.1486(8) 0.082(3) Uani 0.50 1 d P A 1
H49A H 0.3026 0.4018 0.1372 0.098 Uiso 0.50 1 calc PR A 1
H49B H 0.2558 0.4573 0.2062 0.098 Uiso 0.50 1 calc PR A 1
C50 C 0.0005(14) 0.4703(6) 0.0331(7) 0.079(3) Uani 0.50 1 d P . 2
H50A H -0.0698 0.4891 0.0660 0.095 Uiso 0.50 1 calc PR . 2
H50B H -0.0421 0.4113 0.0090 0.095 Uiso 0.50 1 calc PR . 2
C51 C 0.1562(15) 0.4679(7) 0.0852(8) 0.081(3) Uani 0.50 1 d P B 2
H51A H 0.2007 0.5261 0.1109 0.098 Uiso 0.50 1 calc PR B 2
H51B H 0.2279 0.4473 0.0540 0.098 Uiso 0.50 1 calc PR B 2
C52 C 0.1320(17) 0.4030(7) 0.1508(6) 0.058(3) Uani 0.50 1 d P B 2
H52A H 0.0217 0.3905 0.1505 0.087 Uiso 0.50 1 calc PR B 2
H52B H 0.1878 0.4300 0.2025 0.087 Uiso 0.50 1 calc PR B 2
H52C H 0.1720 0.3495 0.1387 0.087 Uiso 0.50 1 calc PR B 2

loop_
_atom_site_aniso_label
_atom_site_aniso_U_11
_atom_site_aniso_U_22
_atom_site_aniso_U_33
_atom_site_aniso_U_23
_atom_site_aniso_U_13
_atom_site_aniso_U_12
Cl1 0.0997(19) 0.0735(16) 0.133(2) 0.0418(16) 0.0903(19) 0.0213(14)
Cl2 0.126(4) 0.142(4) 0.201(7) 0.013(4) 0.040(4) -0.053(3)
F1 0.0486(12) 0.0541(13) 0.0594(14) 0.0058(11) 0.0109(10) 0.0043(10)
F2 0.0383(12) 0.095(2) 0.0887(19) 0.0353(15) -0.0036(12) -0.0085(12)
F3 0.0787(17) 0.0869(19) 0.0520(14) 0.0120(13) -0.0229(12) -0.0496(14)
F4 0.114(2) 0.0604(16) 0.0525(15) -0.0191(12) 0.0113(14) -0.0218(15)
F5 0.0634(15) 0.0641(15) 0.0580(14) -0.0101(11) 0.0166(11) 0.0037(11)
F6 0.0687(14) 0.0648(14) 0.0377(11) 0.0121(10) 0.0164(10) 0.0196(11)
F7 0.0801(15) 0.0574(14) 0.0354(11) 0.0195(10) 0.0063(10) 0.0006(11)
F8 0.0845(16) 0.0780(16) 0.0290(11) 0.0151(10) 0.0258(11) -0.0109(13)
F9 0.0869(17) 0.0830(18) 0.0533(14) 0.0093(12) 0.0445(13) 0.0175(14)
F10 0.0675(14) 0.0555(13) 0.0369(11) 0.0102(9) 0.0177(10) 0.0134(11)
F11 0.0593(12) 0.0380(11) 0.0354(10) -0.0025(8) -0.0013(9) -0.0044(9)
F12 0.0578(13) 0.0770(16) 0.0259(10) -0.0050(10) -0.0082(9) -0.0023(11)
F13 0.0693(14) 0.0822(17) 0.0287(11) 0.0199(10) -0.0060(10) 0.0224(12)
F14 0.0900(17) 0.0457(13) 0.0483(13) 0.0209(10) 0.0052(12) 0.0157(12)
F15 0.0527(12) 0.0351(10) 0.0363(10) 0.0041(8) -0.0052(9) 0.0002(8)
F16 0.0531(11) 0.0309(10) 0.0315(10) 0.0027(8) 0.0016(8) 0.0094(8)
F17 0.1025(18) 0.0447(12) 0.0345(11) 0.0183(9) -0.0016(11) 0.0023(12)
F18 0.1019(19) 0.0786(17) 0.0201(10) 0.0047(10) 0.0116(11) -0.0119(14)
F19 0.0670(14) 0.0672(15) 0.0364(11) -0.0197(10) 0.0204(10) 0.0020(11)
F20 0.0439(10) 0.0365(10) 0.0397(10) -0.0031(8) 0.0094(8) 0.0113(8)
N1 0.0326(13) 0.0299(13) 0.0195(12) 0.0051(10) 0.0032(10) -0.0054(10)
N2 0.0360(14) 0.0440(16) 0.0222(13) 0.0039(11) 0.0037(11) -0.0104(12)
N3 0.0307(13) 0.0355(14) 0.0187(12) 0.0037(10) 0.0062(10) -0.0054(10)
N4 0.0238(11) 0.0303(13) 0.0196(12) 0.0036(10) 0.0044(9) 0.0040(10)
N5 0.0221(11) 0.0289(13) 0.0281(13) 0.0079(10) 0.0025(10) 0.0010(10)
O1 0.0339(11) 0.0380(12) 0.0259(11) 0.0008(9) 0.0079(9) 0.0089(9)
C1 0.0255(14) 0.0288(15) 0.0192(13) 0.0055(11) 0.0049(11) 0.0059(11)
C2 0.0302(15) 0.0304(16) 0.0228(14) 0.0060(12) 0.0070(11) 0.0021(12)
C3 0.0301(15) 0.0268(15) 0.0282(15) 0.0028(12) 0.0050(12) -0.0039(12)
C4 0.0289(15) 0.0305(16) 0.0253(15) 0.0025(12) 0.0037(12) -0.0025(12)
C5 0.0376(17) 0.0371(18) 0.0222(15) 0.0044(13) 0.0014(12) -0.0067(13)
C6 0.0385(17) 0.0349(17) 0.0208(14) 0.0064(12) -0.0001(12) -0.0100(13)
C7 0.0445(19) 0.043(2) 0.0300(17) 0.0128(15) 0.0013(14) -0.0055(15)
C8 0.0362(19) 0.059(2) 0.047(2) 0.0242(19) -0.0037(15) -0.0106(16)
C9 0.058(2) 0.055(2) 0.0329(19) 0.0144(17) -0.0128(17) -0.0292(19)
C10 0.076(3) 0.038(2) 0.0286(18) -0.0025(15) 0.0011(17) -0.0185(18)
C11 0.048(2) 0.047(2) 0.0297(17) 0.0061(15) 0.0051(14) -0.0075(16)
C12 0.0397(17) 0.0443(19) 0.0229(15) 0.0025(13) 0.0005(13) -0.0116(14)
C13 0.051(2) 0.077(3) 0.0229(17) 0.0068(17) -0.0067(15) -0.0281(19)
C14 0.056(2) 0.077(3) 0.0171(16) 0.0088(16) -0.0004(15) -0.0234(19)
C15 0.0434(18) 0.050(2) 0.0167(14) 0.0047(13) 0.0038(13) -0.0081(15)
C16 0.0409(17) 0.0391(18) 0.0171(14) 0.0033(12) 0.0070(12) -0.0033(14)
C17 0.0380(16) 0.0400(18) 0.0168(14) 0.0013(12) 0.0029(12) -0.0097(13)
C18 0.0442(18) 0.0419(19) 0.0252(16) 0.0019(14) 0.0067(14) -0.0031(15)
C19 0.054(2) 0.0410(19) 0.0240(16) 0.0074(14) 0.0026(14) -0.0112(16)
C20 0.057(2) 0.053(2) 0.0197(15) 0.0054(15) 0.0125(15) -0.0147(17)
C21 0.053(2) 0.051(2) 0.0294(17) -0.0024(15) 0.0181(15) -0.0040(17)
C22 0.0455(18) 0.0417(19) 0.0235(16) 0.0050(14) 0.0061(13) -0.0049(15)
C23 0.0365(16) 0.0323(16) 0.0214(14) 0.0039(12) 0.0089(12) 0.0013(12)
C24 0.0399(18) 0.046(2) 0.0273(16) 0.0102(14) 0.0079(13) -0.0075(14)
C25 0.0288(15) 0.053(2) 0.0286(16) 0.0109(14) 0.0017(12) -0.0069(14)
C26 0.0284(14) 0.0308(16) 0.0217(14) 0.0037(12) 0.0075(11) 0.0041(12)
C27 0.0233(14) 0.0349(17) 0.0317(16) 0.0032(13) 0.0078(12) 0.0088(12)
C28 0.0241(14) 0.0326(16) 0.0260(15) 0.0063(12) 0.0018(11) 0.0086(12)
C29 0.0246(13) 0.0237(14) 0.0232(14) 0.0030(11) 0.0035(11) 0.0016(11)
C30 0.0249(14) 0.0248(15) 0.0232(14) 0.0029(11) 0.0029(11) -0.0005(11)
C31 0.0270(14) 0.0392(18) 0.0206(14) 0.0050(12) 0.0060(11) 0.0032(12)
C32 0.0338(16) 0.0395(19) 0.0244(15) 0.0036(13) 0.0072(12) 0.0006(13)
C33 0.0335(16) 0.064(2) 0.0163(15) 0.0006(14) 0.0026(12) 0.0013(15)
C34 0.0441(19) 0.059(2) 0.0217(16) 0.0123(15) 0.0047(14) 0.0137(16)
C35 0.0472(19) 0.044(2) 0.0319(17) 0.0132(15) 0.0102(15) 0.0099(15)
C36 0.0352(16) 0.0403(18) 0.0226(15) 0.0045(13) 0.0047(12) 0.0039(13)
C37 0.0241(13) 0.0211(14) 0.0204(13) 0.0018(10) 0.0049(10) -0.0001(10)
C38 0.0243(13) 0.0224(14) 0.0165(13) 0.0011(10) 0.0025(10) 0.0015(11)
C39 0.0246(13) 0.0257(15) 0.0198(13) 0.0016(11) 0.0025(11) 0.0011(11)
C40 0.0217(14) 0.0329(17) 0.0393(17) 0.0087(13) 0.0012(12) 0.0026(12)
C41 0.0289(15) 0.0287(16) 0.0391(17) 0.0115(13) 0.0001(13) 0.0068(12)
C42 0.0209(13) 0.0271(15) 0.0209(14) 0.0038(11) 0.0042(10) 0.0039(11)
C43 0.0214(13) 0.0311(16) 0.0219(14) 0.0013(11) 0.0042(11) -0.0017(11)
C44 0.0370(16) 0.0267(16) 0.0250(15) 0.0011(12) 0.0025(12) 0.0014(12)
C45 0.054(2) 0.0374(19) 0.0272(17) 0.0100(14) 0.0016(14) -0.0051(15)
C46 0.057(2) 0.052(2) 0.0197(16) 0.0016(15) 0.0073(14) -0.0106(17)
C47 0.0397(17) 0.047(2) 0.0285(17) -0.0108(15) 0.0118(14) -0.0049(15)
C48 0.0271(14) 0.0313(16) 0.0309(16) -0.0007(13) 0.0083(12) 0.0004(12)
C49 0.101(9) 0.063(7) 0.096(9) 0.010(6) 0.048(7) 0.030(7)
C50 0.103(8) 0.058(6) 0.092(8) 0.006(5) 0.058(7) 0.011(5)
C51 0.101(8) 0.063(6) 0.096(8) 0.010(6) 0.048(7) 0.030(6)
C52 0.097(10) 0.036(5) 0.046(5) 0.020(4) 0.016(5) 0.016(6)

loop_
_atom_type_symbol
_atom_type_description
_atom_type_scat_dispersion_real
_atom_type_scat_dispersion_imag
_atom_type_scat_source
C C 0.0033 0.0016 'International Tables Vol C Tables 4.2.6.8 and 6.1.1.4'
H H 0.0000 0.0000 'International Tables Vol C Tables 4.2.6.8 and 6.1.1.4'
N N 0.0061 0.0033 'International Tables Vol C Tables 4.2.6.8 and 6.1.1.4'
O O 0.0106 0.0060 'International Tables Vol C Tables 4.2.6.8 and 6.1.1.4'
F F 0.0171 0.0103 'International Tables Vol C Tables 4.2.6.8 and 6.1.1.4'
Cl Cl 0.1484 0.1585 'International Tables Vol C Tables 4.2.6.8 and 6.1.1.4'

loop_
_geom_angle_atom_site_label_1
_geom_angle_atom_site_label_2
_geom_angle_atom_site_label_3
_geom_angle
_geom_angle_site_symmetry_3
C4 N1 C1 111.6(2) .
C12 N2 C15 106.3(2) .
C26 N3 C23 107.9(2) .
C37 N4 C27 109.6(2) .
C37 N4 C26 127.5(2) .
C27 N4 C26 122.9(2) .
C41 N5 C38 110.1(2) .
C42 C1 N1 122.6(2) .
C42 C1 C2 132.2(3) .
N1 C1 C2 104.9(2) .
C3 C2 C1 109.0(3) .
C2 C3 C4 109.1(3) .
N1 C4 C5 124.9(3) .
N1 C4 C3 105.4(2) .
C5 C4 C3 129.7(3) .
C4 C5 C12 123.3(3) .
C4 C5 C6 119.9(3) .
C12 C5 C6 116.7(3) .
C11 C6 C7 116.5(3) .
C11 C6 C5 122.5(3) .
C7 C6 C5 120.8(3) .
F1 C7 C8 117.9(3) .
F1 C7 C6 119.6(3) .
C8 C7 C6 122.5(4) .
F2 C8 C9 120.2(3) .
F2 C8 C7 120.9(4) .
C9 C8 C7 119.0(4) .
F3 C9 C8 120.3(4) .
F3 C9 C10 119.3(4) .
C8 C9 C10 120.4(3) .
F4 C10 C11 120.6(4) .
F4 C10 C9 120.1(3) .
C11 C10 C9 119.4(4) .
F5 C11 C10 118.1(3) .
F5 C11 C6 119.7(3) .
C10 C11 C6 122.2(4) .
N2 C12 C5 123.9(3) .
N2 C12 C13 110.5(3) .
C5 C12 C13 125.5(3) .
C14 C13 C12 106.9(3) .
C13 C14 C15 107.6(3) .
C16 C15 N2 123.7(3) .
C16 C15 C14 127.6(3) .
N2 C15 C14 108.6(3) .
C15 C16 C23 125.7(3) .
C15 C16 C17 117.6(3) .
C23 C16 C17 116.6(3) .
C18 C17 C22 117.4(3) .
C18 C17 C16 122.4(3) .
C22 C17 C16 120.2(3) .
F6 C18 C17 120.6(3) .
F6 C18 C19 117.5(3) .
C17 C18 C19 121.9(3) .
F7 C19 C20 120.4(3) .
F7 C19 C18 120.5(3) .
C20 C19 C18 119.1(3) .
F8 C20 C21 119.4(3) .
F8 C20 C19 120.0(3) .
C21 C20 C19 120.6(3) .
F9 C21 C20 120.6(3) .
F9 C21 C22 119.7(3) .
C20 C21 C22 119.7(3) .
F10 C22 C21 118.2(3) .
F10 C22 C17 120.5(3) .
C21 C22 C17 121.3(3) .
N3 C23 C24 107.9(3) .
N3 C23 C16 122.3(3) .
C24 C23 C16 129.8(3) .
C25 C24 C23 107.9(3) .
C24 C25 C26 106.0(3) .
N3 C26 C25 110.2(3) .
N3 C26 N4 122.9(2) .
C25 C26 N4 126.8(3) .
C28 C27 N4 108.7(2) .
C27 C28 C29 107.4(2) .
C37 C29 C28 107.4(2) .
C37 C29 C30 125.7(3) .
C28 C29 C30 125.0(2) .
O1 C30 C29 124.0(3) .
O1 C30 C31 118.9(3) .
C29 C30 C31 116.9(2) .
C36 C31 C32 116.9(3) .
C36 C31 C30 122.7(3) .
C32 C31 C30 120.4(3) .
F11 C32 C33 118.8(3) .
F11 C32 C31 120.0(3) .
C33 C32 C31 121.2(3) .
F12 C33 C34 119.5(3) .
F12 C33 C32 120.4(3) .
C34 C33 C32 120.1(3) .
F13 C34 C33 120.2(3) .
F13 C34 C35 120.1(3) .
C33 C34 C35 119.7(3) .
F14 C35 C36 121.3(3) .
F14 C35 C34 119.5(3) .
C36 C35 C34 119.3(3) .
F15 C36 C35 117.7(3) .
F15 C36 C31 119.5(3) .
C35 C36 C31 122.8(3) .
N4 C37 C29 106.9(2) .
N4 C37 C38 121.3(2) .
C29 C37 C38 131.8(2) .
N5 C38 C39 107.3(2) .
N5 C38 C37 121.7(2) .
C39 C38 C37 130.9(3) .
C38 C39 C40 106.6(2) .
C38 C39 C42 128.5(2) .
C40 C39 C42 124.5(2) .
C41 C40 C39 108.1(3) .
N5 C41 C40 107.9(3) .
C1 C42 C43 121.6(2) .
C1 C42 C39 117.3(2) .
C43 C42 C39 120.9(2) .
C44 C43 C48 115.6(3) .
C44 C43 C42 123.3(3) .
C48 C43 C42 121.1(3) .
F16 C44 C45 116.9(3) .
F16 C44 C43 120.6(3) .
C45 C44 C43 122.4(3) .
F17 C45 C46 119.6(3) .
F17 C45 C44 120.0(3) .
C46 C45 C44 120.3(3) .
F18 C46 C47 120.4(3) .
F18 C46 C45 120.2(3) .
C47 C46 C45 119.4(3) .
F19 C47 C46 120.5(3) .
F19 C47 C48 119.4(3) .
C46 C47 C48 120.1(3) .
F20 C48 C47 117.2(3) .
F20 C48 C43 120.6(3) .
C47 C48 C43 122.3(3) .
Cl2 C49 Cl1 118.9(9) .
C51 C50 C50 115.7(12) 2_565
C50 C51 C52 108.0(10) .

loop_
_geom_bond_atom_site_label_1
_geom_bond_atom_site_label_2
_geom_bond_distance
_geom_bond_site_symmetry_2
Cl1 C49 1.724(14) .
Cl2 C49 1.638(14) .
F1 C7 1.335(4) .
F2 C8 1.330(5) .
F3 C9 1.339(4) .
F4 C10 1.337(5) .
F5 C11 1.341(4) .
F6 C18 1.335(4) .
F7 C19 1.338(4) .
F8 C20 1.346(4) .
F9 C21 1.342(4) .
F10 C22 1.328(4) .
F11 C32 1.328(4) .
F12 C33 1.335(4) .
F13 C34 1.322(4) .
F14 C35 1.327(4) .
F15 C36 1.343(4) .
F16 C44 1.341(3) .
F17 C45 1.348(4) .
F18 C46 1.340(4) .
F19 C47 1.344(4) .
F20 C48 1.330(4) .
N1 C4 1.373(4) .
N1 C1 1.384(3) .
N2 C12 1.339(4) .
N2 C15 1.399(4) .
N3 C26 1.335(4) .
N3 C23 1.380(4) .
N4 C37 1.376(3) .
N4 C27 1.378(4) .
N4 C26 1.412(4) .
N5 C41 1.356(4) .
N5 C38 1.371(4) .
O1 C30 1.217(3) .
C1 C42 1.363(4) .
C1 C2 1.450(4) .
C2 C3 1.335(4) .
C3 C4 1.445(4) .
C4 C5 1.373(4) .
C5 C12 1.439(4) .
C5 C6 1.479(4) .
C6 C11 1.383(5) .
C6 C7 1.389(5) .
C7 C8 1.378(5) .
C8 C9 1.373(6) .
C9 C10 1.378(6) .
C10 C11 1.376(5) .
C12 C13 1.441(5) .
C13 C14 1.339(5) .
C14 C15 1.434(4) .
C15 C16 1.375(4) .
C16 C23 1.417(4) .
C16 C17 1.501(4) .
C17 C18 1.376(5) .
C17 C22 1.386(5) .
C18 C19 1.390(4) .
C19 C20 1.368(5) .
C20 C21 1.365(5) .
C21 C22 1.384(4) .
C23 C24 1.388(4) .
C24 C25 1.385(4) .
C25 C26 1.392(4) .
C27 C28 1.349(4) .
C28 C29 1.430(4) .
C29 C37 1.387(4) .
C29 C30 1.460(4) .
C30 C31 1.515(4) .
C31 C36 1.377(4) .
C31 C32 1.394(4) .
C32 C33 1.381(4) .
C33 C34 1.378(5) .
C34 C35 1.379(5) .
C35 C36 1.373(4) .
C37 C38 1.453(4) .
C38 C39 1.387(4) .
C39 C40 1.415(4) .
C39 C42 1.485(4) .
C40 C41 1.365(4) .
C42 C43 1.476(4) .
C43 C44 1.386(4) .
C43 C48 1.398(4) .
C44 C45 1.378(4) .
C45 C46 1.373(5) .
C46 C47 1.362(5) .
C47 C48 1.385(4) .
C50 C51 1.477(17) .
C50 C50 1.52(2) 2_565
C51 C52 1.599(14) .
